data_2230159
loop_
_publ_author_name
'Zhang, Guang-Ju'
'He, Jiang-Hong'
'Yan, Shi-Wei'
'Sun, Dian-Zhen'
'Chen, Hai-Yan'

_publ_section_title
;
 Bis(2-carboxybenzoato-\k<i>O</i>^1^)bis[1-cyclopropyl-6-fluoro-4-oxo-7-(piperazin-4-ium-1-yl)-1,4-dihydroquinoline-3-carboxylato-\k^2^<i>O</i>^3^,<i>O</i>^4^]manganese(II)
 dihydrate
;
_journal_coeditor_code VM2075
_journal_issue 5
_journal_name_full 'Acta Crystallographica Section E'
_journal_page_first m538
_journal_page_last m539
_journal_paper_doi 10.1107/S1600536811011615
_journal_volume 67
_journal_year 2011
_chemical_formula_iupac '[Mn (C17 H18 F N3 O3)2 (C8 H5 O4)2], 2H2 O'
_chemical_formula_moiety 'C50 H46 F2 Mn N6 O14, 2(H2 O)'
_chemical_formula_sum 'C50 H50 F2 Mn N6 O16'
_chemical_formula_weight 1083.90
_chemical_name_systematic
'Bis(2-carboxybenzoato-\k<i>O</i>^1^)bis[1-cyclopropyl-6-fluoro-4-oxo-7-(piperazin-4-ium-1-yl)-1,4-dihydroquinoline-3-carboxylato-\k^2^<i>O</i>^3^,<i>O</i>^4^]manganese(II) dihydrate'
_space_group_IT_number 14
_symmetry_cell_setting monoclinic
_symmetry_space_group_name_Hall '-P 2yn'
_symmetry_space_group_name_H-M 'P 1 21/n 1'
_atom_sites_solution_hydrogens geom
_atom_sites_solution_primary direct
_atom_sites_solution_secondary difmap
_audit_creation_method SHELXL-97
_cell_angle_alpha 90.00
_cell_angle_beta 98.44(3)
_cell_angle_gamma 90.00
_cell_formula_units_Z 2
_cell_length_a 9.4510(19)
_cell_length_b 22.042(4)
_cell_length_c 11.695(2)
_cell_measurement_reflns_used 22913
_cell_measurement_temperature 293(2)
_cell_measurement_theta_max 27.47
_cell_measurement_theta_min 3.14
_cell_volume 2409.9(8)
_computing_cell_refinement 'RAPID-AUTO (Rigaku, 1998)'
_computing_data_collection 'RAPID-AUTO (Rigaku, 1998)'
_computing_data_reduction 'RAPID-AUTO (Rigaku, 1998)'
_computing_molecular_graphics 'SHELXTL (Sheldrick, 2008)'
_computing_publication_material 'SHELXTL (Sheldrick, 2008)'
_computing_structure_refinement 'SHELXS97 (Sheldrick, 2008)'
_computing_structure_solution 'SHELXS97 (Sheldrick, 2008)'
_diffrn_ambient_temperature 293(2)
_diffrn_detector_area_resol_mean '100x100 microns'
_diffrn_measured_fraction_theta_full 0.995
_diffrn_measured_fraction_theta_max 0.995
_diffrn_measurement_device_type 'Rigaku R-AXIS RAPID IP'
_diffrn_measurement_method Oscillation
_diffrn_radiation_monochromator graphite
_diffrn_radiation_source 'fine-focus sealed tube'
_diffrn_radiation_type MoK\a
_diffrn_radiation_wavelength 0.71073
_diffrn_reflns_av_R_equivalents 0.0678
_diffrn_reflns_av_sigmaI/netI 0.0571
_diffrn_reflns_limit_h_max 12
_diffrn_reflns_limit_h_min -12
_diffrn_reflns_limit_k_max 27
_diffrn_reflns_limit_k_min -28
_diffrn_reflns_limit_l_max 15
_diffrn_reflns_limit_l_min -14
_diffrn_reflns_number 22913
_diffrn_reflns_theta_full 27.47
_diffrn_reflns_theta_max 27.47
_diffrn_reflns_theta_min 3.14
_diffrn_standards_decay_% 0
_exptl_absorpt_coefficient_mu 0.362
_exptl_absorpt_correction_T_max 0.8928
_exptl_absorpt_correction_T_min 0.8173
_exptl_absorpt_correction_type multi-scan
_exptl_absorpt_process_details '(SADABS; Sheldrick, 1996)'
_exptl_crystal_colour yellow
_exptl_crystal_density_diffrn 1.494
_exptl_crystal_density_method 'not measured'
_exptl_crystal_description block
_exptl_crystal_F_000 1126
_exptl_crystal_size_max 0.58
_exptl_crystal_size_mid 0.47
_exptl_crystal_size_min 0.32
_refine_diff_density_max 0.452
_refine_diff_density_min -0.356
_refine_ls_extinction_method none
_refine_ls_goodness_of_fit_ref 1.003
_refine_ls_hydrogen_treatment mixed
_refine_ls_matrix_type full
_refine_ls_number_parameters 350
_refine_ls_number_reflns 5494
_refine_ls_number_restraints 10
_refine_ls_restrained_S_all 1.005
_refine_ls_R_factor_all 0.0911
_refine_ls_R_factor_gt 0.0508
_refine_ls_shift/su_max 0.000
_refine_ls_shift/su_mean 0.000
_refine_ls_structure_factor_coef Fsqd
_refine_ls_weighting_details 'calc w=1/[\s^2^(Fo^2^)+(0.0800P)^2^+0.0000P] where P=(Fo^2^+2Fc^2^)/3'
_refine_ls_weighting_scheme calc
_refine_ls_wR_factor_gt 0.1256
_refine_ls_wR_factor_ref 0.1447
_reflns_number_gt 3555
_reflns_number_total 5494
_reflns_threshold_expression >2sigma(I)
_cod_data_source_file vm2075.cif
_cod_data_source_block I
_cod_original_sg_symbol_H-M 'P 21/n'
_cod_database_code 2230159

loop_
_symmetry_equiv_pos_as_xyz
'x, y, z'
'-x+1/2, y+1/2, -z+1/2'
'-x, -y, -z'
'x-1/2, -y-1/2, z-1/2'

loop_
_atom_site_type_symbol
_atom_site_label
_atom_site_fract_x
_atom_site_fract_y
_atom_site_fract_z
_atom_site_U_iso_or_equiv
_atom_site_adp_type
_atom_site_calc_flag
_atom_site_refinement_flags
_atom_site_occupancy
_atom_site_disorder_assembly
_atom_site_disorder_group
Mn Mn1 0.0000 0.0000 0.5000 0.02941(16) Uani d S 1 . .
F F1 0.36711(17) -0.03305(7) 1.05085(13) 0.0405(4) Uani d . 1 . .
O O1 -0.3533(2) 0.08833(10) 0.61415(16) 0.0463(5) Uani d . 1 . .
O OW1 -0.1255(4) 0.13296(13) 0.2728(2) 0.0820(9) Uani d DU 1 . .
H HW1A -0.094(5) 0.0991(10) 0.298(3) 0.110 Uiso d D 1 . .
H HW1B -0.138(5) 0.1555(15) 0.328(2) 0.109 Uiso d D 1 . .
O O2 -0.20086(19) 0.03315(9) 0.53302(15) 0.0357(4) Uani d . 1 . .
O O3 0.0395(2) -0.00587(8) 0.68591(15) 0.0343(4) Uani d . 1 . .
O O4 0.0782(2) 0.09397(9) 0.50461(18) 0.0439(5) Uani d . 1 . .
O O5 -0.0132(3) 0.18400(11) 0.5170(2) 0.0750(8) Uani d . 1 . .
O O6 -0.0126(4) 0.26486(14) 0.6518(3) 0.1005(12) Uani d D 1 . .
O O7 0.0876(4) 0.28742(12) 0.8236(3) 0.0931(11) Uani d . 1 . .
N N1 0.5198(2) 0.10018(9) 1.39405(17) 0.0314(5) Uani d . 1 . .
H H1A 0.5482 0.1366 1.3711 0.038 Uiso calc R 1 . .
H H1B 0.5652 0.0931 1.4660 0.038 Uiso calc R 1 . .
N N2 0.3244(2) 0.06259(10) 1.19684(17) 0.0305(5) Uani d . 1 . .
N N3 -0.0836(2) 0.12018(9) 0.91028(17) 0.0298(5) Uani d . 1 . .
C C1 -0.2347(3) 0.06311(11) 0.6166(2) 0.0295(5) Uani d . 1 . .
C C2 -0.1306(3) 0.06868(11) 0.7272(2) 0.0276(5) Uani d . 1 . .
C C3 -0.0053(3) 0.03176(11) 0.75371(19) 0.0259(5) Uani d . 1 . .
C C4 0.0734(2) 0.03979(11) 0.8693(2) 0.0259(5) Uani d . 1 . .
C C5 0.1887(3) 0.00113(11) 0.9079(2) 0.0286(5) Uani d . 1 . .
H H5A 0.2133 -0.0297 0.8601 0.034 Uiso calc R 1 . .
C C6 0.2637(3) 0.00873(11) 1.0142(2) 0.0285(5) Uani d . 1 . .
C C7 0.2384(3) 0.05589(11) 1.0898(2) 0.0277(5) Uani d . 1 . .
C C8 0.1208(3) 0.09297(11) 1.0534(2) 0.0298(5) Uani d . 1 . .
H H8A 0.0973 0.1239 1.1015 0.036 Uiso calc R 1 . .
C C9 0.0374(3) 0.08415(11) 0.9447(2) 0.0259(5) Uani d . 1 . .
C C10 -0.1624(3) 0.10961(12) 0.8066(2) 0.0315(5) Uani d . 1 . .
H H10A -0.2456 0.1322 0.7878 0.038 Uiso calc R 1 . .
C C11 -0.1357(3) 0.16131(13) 0.9927(2) 0.0404(6) Uani d . 1 . .
H H11A -0.1788 0.1415 1.0542 0.048 Uiso calc R 1 . .
C C12 -0.0615(4) 0.21907(14) 1.0259(3) 0.0578(9) Uani d . 1 . .
H H12A 0.0223 0.2289 0.9906 0.069 Uiso calc R 1 . .
H H12B -0.0577 0.2326 1.1052 0.069 Uiso calc R 1 . .
C C13 -0.2032(4) 0.21968(15) 0.9507(3) 0.0606(10) Uani d . 1 . .
H H13A -0.2854 0.2334 0.9844 0.073 Uiso calc R 1 . .
H H13B -0.2054 0.2297 0.8697 0.073 Uiso calc R 1 . .
C C14 0.4800(3) 0.06480(13) 1.1950(2) 0.0358(6) Uani d . 1 . .
H H14A 0.5066 0.1044 1.1691 0.043 Uiso calc R 1 . .
H H14B 0.5065 0.0346 1.1416 0.043 Uiso calc R 1 . .
C C15 0.5581(3) 0.05253(13) 1.3150(2) 0.0384(6) Uani d . 1 . .
H H15A 0.5314 0.0130 1.3412 0.046 Uiso calc R 1 . .
H H15B 0.6606 0.0527 1.3140 0.046 Uiso calc R 1 . .
C C16 0.3629(3) 0.10097(13) 1.3950(2) 0.0346(6) Uani d . 1 . .
H H16A 0.3392 0.1339 1.4439 0.041 Uiso calc R 1 . .
H H16B 0.3341 0.0632 1.4276 0.041 Uiso calc R 1 . .
C C17 0.2812(3) 0.10894(13) 1.2747(2) 0.0349(6) Uani d . 1 . .
H H17A 0.1793 0.1057 1.2772 0.042 Uiso calc R 1 . .
H H17B 0.2999 0.1489 1.2457 0.042 Uiso calc R 1 . .
C C18 0.0744(3) 0.14291(12) 0.5553(2) 0.0376(6) Uani d . 1 . .
C C19 0.1798(3) 0.15346(11) 0.6640(2) 0.0321(6) Uani d . 1 . .
C C20 0.2873(3) 0.10976(13) 0.6846(3) 0.0399(6) Uani d . 1 . .
H H20A 0.2873 0.0778 0.6327 0.048 Uiso calc R 1 . .
C C21 0.3928(4) 0.11212(16) 0.7781(3) 0.0531(8) Uani d . 1 . .
H H21A 0.4638 0.0826 0.7883 0.064 Uiso calc R 1 . .
C C22 0.3934(4) 0.15842(18) 0.8571(3) 0.0626(10) Uani d . 1 . .
H H22A 0.4640 0.1601 0.9214 0.075 Uiso calc R 1 . .
C C23 0.2886(4) 0.20213(16) 0.8400(3) 0.0573(9) Uani d . 1 . .
H H23A 0.2890 0.2330 0.8943 0.069 Uiso calc R 1 . .
C C24 0.1812(3) 0.20172(12) 0.7437(2) 0.0394(6) Uani d . 1 . .
C C25 0.0795(4) 0.25462(14) 0.7399(3) 0.0562(9) Uani d . 1 . .
H H6 -0.017(6) 0.2366(18) 0.602(4) 0.13(2) Uiso d D 1 . .

loop_
_atom_site_aniso_label
_atom_site_aniso_U_11
_atom_site_aniso_U_22
_atom_site_aniso_U_33
_atom_site_aniso_U_12
_atom_site_aniso_U_13
_atom_site_aniso_U_23
Mn1 0.0300(3) 0.0375(3) 0.0188(3) 0.0027(2) -0.0029(2) -0.0051(2)
F1 0.0374(8) 0.0479(9) 0.0314(8) 0.0147(7) -0.0111(7) -0.0025(7)
O1 0.0317(10) 0.0791(15) 0.0242(10) 0.0190(10) -0.0087(8) -0.0106(9)
OW1 0.122(3) 0.0689(17) 0.0486(16) 0.0195(17) -0.0109(16) 0.0000(13)
O2 0.0290(9) 0.0515(11) 0.0236(9) 0.0050(8) -0.0064(7) -0.0084(8)
O3 0.0407(10) 0.0397(10) 0.0193(9) 0.0100(8) -0.0059(7) -0.0051(7)
O4 0.0489(12) 0.0417(11) 0.0405(12) -0.0045(9) 0.0045(9) -0.0119(8)
O5 0.0855(19) 0.0603(15) 0.0650(17) 0.0255(14) -0.0361(14) -0.0108(12)
O6 0.115(3) 0.0683(19) 0.106(3) 0.0507(19) -0.027(2) -0.0308(18)
O7 0.152(3) 0.0554(15) 0.073(2) 0.0280(18) 0.021(2) -0.0228(14)
N1 0.0332(11) 0.0370(11) 0.0207(10) -0.0053(9) -0.0077(8) 0.0009(8)
N2 0.0263(10) 0.0451(12) 0.0178(10) 0.0021(9) -0.0045(8) -0.0056(8)
N3 0.0305(11) 0.0366(11) 0.0204(10) 0.0057(9) -0.0021(8) -0.0045(8)
C1 0.0260(12) 0.0396(13) 0.0200(12) 0.0012(10) -0.0056(10) -0.0004(9)
C2 0.0255(12) 0.0378(13) 0.0177(11) 0.0011(10) -0.0032(9) -0.0009(9)
C3 0.0263(12) 0.0325(12) 0.0171(11) -0.0031(10) -0.0023(9) 0.0015(9)
C4 0.0241(11) 0.0351(12) 0.0171(11) -0.0007(10) -0.0019(9) 0.0005(9)
C5 0.0282(12) 0.0336(12) 0.0226(12) 0.0043(11) -0.0015(9) -0.0034(10)
C6 0.0242(11) 0.0358(13) 0.0242(12) 0.0051(10) -0.0011(9) 0.0029(9)
C7 0.0247(12) 0.0385(13) 0.0176(11) -0.0020(10) -0.0041(9) 0.0016(9)
C8 0.0295(12) 0.0390(13) 0.0192(12) 0.0026(11) -0.0019(10) -0.0051(9)
C9 0.0254(11) 0.0316(12) 0.0193(11) 0.0011(10) -0.0018(9) 0.0000(9)
C10 0.0268(12) 0.0401(13) 0.0253(13) 0.0049(11) -0.0040(10) 0.0004(10)
C11 0.0410(15) 0.0462(16) 0.0326(15) 0.0093(13) 0.0010(12) -0.0077(12)
C12 0.068(2) 0.0489(18) 0.052(2) 0.0073(17) -0.0037(17) -0.0163(15)
C13 0.073(2) 0.0552(19) 0.050(2) 0.0284(18) -0.0030(18) -0.0135(15)
C14 0.0240(12) 0.0563(17) 0.0253(13) -0.0002(11) -0.0023(10) -0.0054(11)
C15 0.0285(13) 0.0539(17) 0.0298(14) 0.0020(12) -0.0053(11) -0.0067(12)
C16 0.0343(14) 0.0467(15) 0.0211(13) -0.0018(12) -0.0011(11) -0.0045(10)
C17 0.0279(12) 0.0505(15) 0.0235(13) 0.0024(11) -0.0050(10) -0.0080(11)
C18 0.0369(14) 0.0368(14) 0.0389(16) -0.0007(12) 0.0046(12) -0.0013(11)
C19 0.0358(14) 0.0326(13) 0.0288(13) -0.0023(11) 0.0075(11) -0.0012(10)
C20 0.0406(15) 0.0419(15) 0.0373(16) 0.0048(12) 0.0062(12) 0.0008(12)
C21 0.0460(18) 0.063(2) 0.0484(19) 0.0104(16) 0.0003(15) 0.0069(15)
C22 0.056(2) 0.083(3) 0.0423(19) -0.0044(19) -0.0149(16) -0.0008(17)
C23 0.066(2) 0.058(2) 0.046(2) -0.0099(17) 0.0002(17) -0.0156(15)
C24 0.0456(16) 0.0369(14) 0.0355(15) -0.0026(13) 0.0052(13) -0.0046(11)
C25 0.078(3) 0.0341(16) 0.058(2) 0.0072(16) 0.0164(19) -0.0045(14)

loop_
_atom_type_symbol
_atom_type_description
_atom_type_scat_dispersion_real
_atom_type_scat_dispersion_imag
_atom_type_scat_source
C C 0.0033 0.0016 'International Tables Vol C Tables 4.2.6.8 and 6.1.1.4'
H H 0.0000 0.0000 'International Tables Vol C Tables 4.2.6.8 and 6.1.1.4'
N N 0.0061 0.0033 'International Tables Vol C Tables 4.2.6.8 and 6.1.1.4'
O O 0.0106 0.0060 'International Tables Vol C Tables 4.2.6.8 and 6.1.1.4'
F F 0.0171 0.0103 'International Tables Vol C Tables 4.2.6.8 and 6.1.1.4'
Mn Mn 0.3368 0.7283 'International Tables Vol C Tables 4.2.6.8 and 6.1.1.4'

loop_
_geom_angle_atom_site_label_1
_geom_angle_atom_site_label_2
_geom_angle_atom_site_label_3
_geom_angle_site_symmetry_1
_geom_angle_site_symmetry_3
_geom_angle
_geom_angle_publ_flag
O2 Mn1 O2 . 3_556 180.00(9) ?
O2 Mn1 O3 . . 82.19(7) ?
O2 Mn1 O3 3_556 . 97.81(7) ?
O2 Mn1 O3 . 3_556 97.81(7) ?
O2 Mn1 O3 3_556 3_556 82.19(7) ?
O3 Mn1 O3 . 3_556 180.0 ?
O2 Mn1 O4 . . 88.72(8) ?
O2 Mn1 O4 3_556 . 91.28(8) ?
O3 Mn1 O4 . . 91.37(7) ?
O3 Mn1 O4 3_556 . 88.63(7) ?
O2 Mn1 O4 . 3_556 91.28(8) ?
O2 Mn1 O4 3_556 3_556 88.72(8) ?
O3 Mn1 O4 . 3_556 88.63(7) ?
O3 Mn1 O4 3_556 3_556 91.37(7) ?
O4 Mn1 O4 . 3_556 180.0 ?
HW1A OW1 HW1B . . 109.7(18) ?
C1 O2 Mn1 . . 131.15(16) ?
C3 O3 Mn1 . . 124.73(15) ?
C18 O4 Mn1 . . 143.4(2) ?
C25 O6 H6 . . 113(4) ?
C15 N1 C16 . . 110.5(2) ?
C15 N1 H1A . . 109.6 ?
C16 N1 H1A . . 109.6 ?
C15 N1 H1B . . 109.6 ?
C16 N1 H1B . . 109.6 ?
H1A N1 H1B . . 108.1 ?
C7 N2 C17 . . 116.8(2) ?
C7 N2 C14 . . 116.2(2) ?
C17 N2 C14 . . 110.8(2) ?
C10 N3 C9 . . 118.7(2) ?
C10 N3 C11 . . 120.4(2) ?
C9 N3 C11 . . 120.1(2) ?
O1 C1 O2 . . 123.1(2) ?
O1 C1 C2 . . 116.9(2) ?
O2 C1 C2 . . 120.0(2) ?
C10 C2 C3 . . 119.2(2) ?
C10 C2 C1 . . 117.3(2) ?
C3 C2 C1 . . 123.5(2) ?
O3 C3 C2 . . 125.5(2) ?
O3 C3 C4 . . 119.4(2) ?
C2 C3 C4 . . 115.2(2) ?
C9 C4 C5 . . 118.2(2) ?
C9 C4 C3 . . 122.3(2) ?
C5 C4 C3 . . 119.4(2) ?
C6 C5 C4 . . 119.9(2) ?
C6 C5 H5A . . 120.0 ?
C4 C5 H5A . . 120.0 ?
C5 C6 F1 . . 117.4(2) ?
C5 C6 C7 . . 123.8(2) ?
F1 C6 C7 . . 118.8(2) ?
C8 C7 N2 . . 123.0(2) ?
C8 C7 C6 . . 116.3(2) ?
N2 C7 C6 . . 120.7(2) ?
C7 C8 C9 . . 120.7(2) ?
C7 C8 H8A . . 119.7 ?
C9 C8 H8A . . 119.7 ?
C4 C9 N3 . . 118.7(2) ?
C4 C9 C8 . . 120.8(2) ?
N3 C9 C8 . . 120.4(2) ?
N3 C10 C2 . . 125.6(2) ?
N3 C10 H10A . . 117.2 ?
C2 C10 H10A . . 117.2 ?
N3 C11 C12 . . 121.0(3) ?
N3 C11 C13 . . 119.2(3) ?
C12 C11 C13 . . 60.4(2) ?
N3 C11 H11A . . 115.1 ?
C12 C11 H11A . . 115.1 ?
C13 C11 H11A . . 115.1 ?
C11 C12 C13 . . 60.2(2) ?
C11 C12 H12A . . 117.8 ?
C13 C12 H12A . . 117.8 ?
C11 C12 H12B . . 117.8 ?
C13 C12 H12B . . 117.8 ?
H12A C12 H12B . . 114.9 ?
C11 C13 C12 . . 59.5(2) ?
C11 C13 H13A . . 117.8 ?
C12 C13 H13A . . 117.8 ?
C11 C13 H13B . . 117.8 ?
C12 C13 H13B . . 117.8 ?
H13A C13 H13B . . 115.0 ?
N2 C14 C15 . . 109.5(2) ?
N2 C14 H14A . . 109.8 ?
C15 C14 H14A . . 109.8 ?
N2 C14 H14B . . 109.8 ?
C15 C14 H14B . . 109.8 ?
H14A C14 H14B . . 108.2 ?
N1 C15 C14 . . 108.8(2) ?
N1 C15 H15A . . 109.9 ?
C14 C15 H15A . . 109.9 ?
N1 C15 H15B . . 109.9 ?
C14 C15 H15B . . 109.9 ?
H15A C15 H15B . . 108.3 ?
N1 C16 C17 . . 111.6(2) ?
N1 C16 H16A . . 109.3 ?
C17 C16 H16A . . 109.3 ?
N1 C16 H16B . . 109.3 ?
C17 C16 H16B . . 109.3 ?
H16A C16 H16B . . 108.0 ?
N2 C17 C16 . . 110.2(2) ?
N2 C17 H17A . . 109.6 ?
C16 C17 H17A . . 109.6 ?
N2 C17 H17B . . 109.6 ?
C16 C17 H17B . . 109.6 ?
H17A C17 H17B . . 108.1 ?
O4 C18 O5 . . 121.3(3) ?
O4 C18 C19 . . 118.4(2) ?
O5 C18 C19 . . 120.3(2) ?
C20 C19 C24 . . 118.1(3) ?
C20 C19 C18 . . 114.3(2) ?
C24 C19 C18 . . 127.6(2) ?
C21 C20 C19 . . 122.5(3) ?
C21 C20 H20A . . 118.7 ?
C19 C20 H20A . . 118.7 ?
C20 C21 C22 . . 119.7(3) ?
C20 C21 H21A . . 120.2 ?
C22 C21 H21A . . 120.2 ?
C23 C22 C21 . . 119.4(3) ?
C23 C22 H22A . . 120.3 ?
C21 C22 H22A . . 120.3 ?
C22 C23 C24 . . 122.2(3) ?
C22 C23 H23A . . 118.9 ?
C24 C23 H23A . . 118.9 ?
C23 C24 C19 . . 118.0(3) ?
C23 C24 C25 . . 113.7(3) ?
C19 C24 C25 . . 128.3(3) ?
O7 C25 O6 . . 120.4(4) ?
O7 C25 C24 . . 118.3(4) ?
O6 C25 C24 . . 121.3(3) ?

loop_
_geom_bond_atom_site_label_1
_geom_bond_atom_site_label_2
_geom_bond_site_symmetry_2
_geom_bond_distance
_geom_bond_publ_flag
Mn1 O2 . 2.1219(18) ?
Mn1 O2 3_556 2.1219(18) ?
Mn1 O3 . 2.1552(17) ?
Mn1 O3 3_556 2.1552(17) ?
Mn1 O4 . 2.1971(19) ?
Mn1 O4 3_556 2.1971(19) ?
F1 C6 . 1.365(3) ?
O1 C1 . 1.247(3) ?
OW1 HW1A . 0.84(3) ?
OW1 HW1B . 0.84(3) ?
O2 C1 . 1.259(3) ?
O3 C3 . 1.263(3) ?
O4 C18 . 1.234(3) ?
O5 C18 . 1.264(4) ?
O6 C25 . 1.268(5) ?
O6 H6 . 0.85(4) ?
O7 C25 . 1.210(4) ?
N1 C15 . 1.480(3) ?
N1 C16 . 1.485(3) ?
N1 H1A . 0.9000 ?
N1 H1B . 0.9000 ?
N2 C7 . 1.396(3) ?
N2 C17 . 1.466(3) ?
N2 C14 . 1.475(3) ?
N3 C10 . 1.346(3) ?
N3 C9 . 1.402(3) ?
N3 C11 . 1.460(3) ?
C1 C2 . 1.511(3) ?
C2 C10 . 1.360(3) ?
C2 C3 . 1.433(3) ?
C3 C4 . 1.455(3) ?
C4 C9 . 1.392(3) ?
C4 C5 . 1.405(3) ?
C5 C6 . 1.349(3) ?
C5 H5A . 0.9300 ?
C6 C7 . 1.408(3) ?
C7 C8 . 1.394(3) ?
C8 C9 . 1.408(3) ?
C8 H8A . 0.9300 ?
C10 H10A . 0.9300 ?
C11 C12 . 1.478(4) ?
C11 C13 . 1.488(4) ?
C11 H11A . 0.9800 ?
C12 C13 . 1.491(5) ?
C12 H12A . 0.9700 ?
C12 H12B . 0.9700 ?
C13 H13A . 0.9700 ?
C13 H13B . 0.9700 ?
C14 C15 . 1.510(4) ?
C14 H14A . 0.9700 ?
C14 H14B . 0.9700 ?
C15 H15A . 0.9700 ?
C15 H15B . 0.9700 ?
C16 C17 . 1.513(3) ?
C16 H16A . 0.9700 ?
C16 H16B . 0.9700 ?
C17 H17A . 0.9700 ?
C17 H17B . 0.9700 ?
C18 C19 . 1.514(4) ?
C19 C20 . 1.395(4) ?
C19 C24 . 1.413(4) ?
C20 C21 . 1.369(4) ?
C20 H20A . 0.9300 ?
C21 C22 . 1.376(5) ?
C21 H21A . 0.9300 ?
C22 C23 . 1.375(5) ?
C22 H22A . 0.9300 ?
C23 C24 . 1.402(4) ?
C23 H23A . 0.9300 ?
C24 C25 . 1.508(4) ?

loop_
_geom_hbond_atom_site_label_D
_geom_hbond_atom_site_label_H
_geom_hbond_atom_site_label_A
_geom_hbond_site_symmetry_A
_geom_hbond_distance_DH
_geom_hbond_distance_HA
_geom_hbond_distance_DA
_geom_hbond_angle_DHA
OW1 HW1B O5 . 0.84(3) 2.43(3) 3.108(4) 139(4)
N1 H1A O7 4_666 0.90 1.82 2.717(3) 174.4
N1 H1B O1 1_656 0.90 1.79 2.688(3) 172.6
N1 H1B O2 1_656 0.90 2.60 3.246(3) 129.7
OW1 HW1A O3 3_556 0.84(3) 2.122(14) 2.937(3) 164(4)
O6 H6 O5 . 0.85(4) 1.53(4) 2.379(4) 175(8)

loop_
_geom_torsion_atom_site_label_1
_geom_torsion_atom_site_label_2
_geom_torsion_atom_site_label_3
_geom_torsion_atom_site_label_4
_geom_torsion_site_symmetry_1
_geom_torsion_site_symmetry_2
_geom_torsion_site_symmetry_3
_geom_torsion_site_symmetry_4
_geom_torsion
_geom_torsion_publ_flag
O2 Mn1 O2 C1 3_556 . . . -10E1(10) ?
O3 Mn1 O2 C1 . . . . 31.5(2) ?
O3 Mn1 O2 C1 3_556 . . . -148.5(2) ?
O4 Mn1 O2 C1 . . . . -60.0(2) ?
O4 Mn1 O2 C1 3_556 . . . 120.0(2) ?
O2 Mn1 O3 C3 . . . . -36.48(19) ?
O2 Mn1 O3 C3 3_556 . . . 143.52(19) ?
O3 Mn1 O3 C3 3_556 . . . -15E1(10) ?
O4 Mn1 O3 C3 . . . . 52.0(2) ?
O4 Mn1 O3 C3 3_556 . . . -128.0(2) ?
O2 Mn1 O4 C18 . . . . 39.5(3) ?
O2 Mn1 O4 C18 3_556 . . . -140.5(3) ?
O3 Mn1 O4 C18 . . . . -42.7(3) ?
O3 Mn1 O4 C18 3_556 . . . 137.3(3) ?
O4 Mn1 O4 C18 3_556 . . . -16E1(10) ?
Mn1 O2 C1 O1 . . . . 167.0(2) ?
Mn1 O2 C1 C2 . . . . -14.3(4) ?
O1 C1 C2 C10 . . . . -12.1(4) ?
O2 C1 C2 C10 . . . . 169.1(2) ?
O1 C1 C2 C3 . . . . 165.3(2) ?
O2 C1 C2 C3 . . . . -13.4(4) ?
Mn1 O3 C3 C2 . . . . 26.7(3) ?
Mn1 O3 C3 C4 . . . . -153.29(17) ?
C10 C2 C3 O3 . . . . -176.6(2) ?
C1 C2 C3 O3 . . . . 5.9(4) ?
C10 C2 C3 C4 . . . . 3.4(3) ?
C1 C2 C3 C4 . . . . -174.0(2) ?
O3 C3 C4 C9 . . . . 174.2(2) ?
C2 C3 C4 C9 . . . . -5.8(3) ?
O3 C3 C4 C5 . . . . -6.8(3) ?
C2 C3 C4 C5 . . . . 173.2(2) ?
C9 C4 C5 C6 . . . . -1.9(4) ?
C3 C4 C5 C6 . . . . 179.0(2) ?
C4 C5 C6 F1 . . . . 174.8(2) ?
C4 C5 C6 C7 . . . . -3.2(4) ?
C17 N2 C7 C8 . . . . 3.5(4) ?
C14 N2 C7 C8 . . . . -130.4(3) ?
C17 N2 C7 C6 . . . . -173.9(2) ?
C14 N2 C7 C6 . . . . 52.3(3) ?
C5 C6 C7 C8 . . . . 5.3(4) ?
F1 C6 C7 C8 . . . . -172.7(2) ?
C5 C6 C7 N2 . . . . -177.2(2) ?
F1 C6 C7 N2 . . . . 4.8(4) ?
N2 C7 C8 C9 . . . . -179.8(2) ?
C6 C7 C8 C9 . . . . -2.4(4) ?
C5 C4 C9 N3 . . . . -175.6(2) ?
C3 C4 C9 N3 . . . . 3.5(4) ?
C5 C4 C9 C8 . . . . 4.6(4) ?
C3 C4 C9 C8 . . . . -176.3(2) ?
C10 N3 C9 C4 . . . . 1.5(3) ?
C11 N3 C9 C4 . . . . 171.6(2) ?
C10 N3 C9 C8 . . . . -178.7(2) ?
C11 N3 C9 C8 . . . . -8.6(4) ?
C7 C8 C9 C4 . . . . -2.5(4) ?
C7 C8 C9 N3 . . . . 177.7(2) ?
C9 N3 C10 C2 . . . . -4.1(4) ?
C11 N3 C10 C2 . . . . -174.2(3) ?
C3 C2 C10 N3 . . . . 1.5(4) ?
C1 C2 C10 N3 . . . . 179.1(2) ?
C10 N3 C11 C12 . . . . -114.2(3) ?
C9 N3 C11 C12 . . . . 75.8(3) ?
C10 N3 C11 C13 . . . . -43.1(4) ?
C9 N3 C11 C13 . . . . 146.9(3) ?
N3 C11 C12 C13 . . . . 108.3(3) ?
N3 C11 C13 C12 . . . . -111.2(3) ?
C7 N2 C14 C15 . . . . -162.5(2) ?
C17 N2 C14 C15 . . . . 61.0(3) ?
C16 N1 C15 C14 . . . . 58.7(3) ?
N2 C14 C15 N1 . . . . -61.2(3) ?
C15 N1 C16 C17 . . . . -55.8(3) ?
C7 N2 C17 C16 . . . . 167.0(2) ?
C14 N2 C17 C16 . . . . -56.8(3) ?
N1 C16 C17 N2 . . . . 54.2(3) ?
Mn1 O4 C18 O5 . . . . -95.6(4) ?
Mn1 O4 C18 C19 . . . . 85.7(4) ?
O4 C18 C19 C20 . . . . 10.4(4) ?
O5 C18 C19 C20 . . . . -168.3(3) ?
O4 C18 C19 C24 . . . . -170.2(3) ?
O5 C18 C19 C24 . . . . 11.1(5) ?
C24 C19 C20 C21 . . . . -0.1(4) ?
C18 C19 C20 C21 . . . . 179.4(3) ?
C19 C20 C21 C22 . . . . 1.2(5) ?
C20 C21 C22 C23 . . . . -0.8(5) ?
C21 C22 C23 C24 . . . . -0.8(6) ?
C22 C23 C24 C19 . . . . 1.9(5) ?
C22 C23 C24 C25 . . . . -178.4(3) ?
C20 C19 C24 C23 . . . . -1.4(4) ?
C18 C19 C24 C23 . . . . 179.2(3) ?
C20 C19 C24 C25 . . . . 178.9(3) ?
C18 C19 C24 C25 . . . . -0.5(5) ?
C23 C24 C25 O7 . . . . -8.7(5) ?
C19 C24 C25 O7 . . . . 171.0(3) ?
C23 C24 C25 O6 . . . . 171.3(4) ?
C19 C24 C25 O6 . . . . -9.0(6) ?
